data_7714948
loop_
_publ_author_name
'Chen, Man-Ting'
'Zhao, Hai-Xia'
'Long, La-Sheng'
'Zheng, Lan-Sun'

_publ_section_title
;
 Single-molecule magnet behavior in heterometallic decanuclear
 [Ln<sub>2</sub>Fe<sub>8</sub>] (Ln = Y, Dy, Ho, Tb, Gd) coordination
 clusters.
;
_journal_issue 7
_journal_name_full 'Dalton transactions (Cambridge, England : 2003)'
_journal_page_first 3097
_journal_page_last 3103
_journal_paper_doi 10.1039/d3dt03832g
_journal_volume 53
_journal_year 2024
_chemical_formula_moiety 'C61 H80 Fe8 N10 O26 Y2, 6(Cl O4)'
_chemical_formula_sum 'C61 H80 Cl6 Fe8 N10 O50 Y2'
_chemical_formula_weight 2590.67
_space_group_crystal_system monoclinic
_space_group_IT_number 14
_space_group_name_Hall '-P 2yn'
_space_group_name_H-M_alt 'P 1 21/n 1'
_atom_sites_solution_hydrogens mixed
_audit_creation_date 2022-07-28
_audit_creation_method
;
Olex2 1.5
(compiled 2022.04.07 svn.rca3783a0 for OlexSys, GUI svn.r6498)
;
_audit_update_record
;
2022-08-10 deposited with the CCDC.	2024-01-08 downloaded from the CCDC.
;
_cell_angle_alpha 90
_cell_angle_beta 91.845(2)
_cell_angle_gamma 90
_cell_formula_units_Z 2
_cell_length_a 13.7425(3)
_cell_length_b 13.5084(2)
_cell_length_c 27.6067(4)
_cell_measurement_reflns_used 13949
_cell_measurement_temperature 100.01(11)
_cell_measurement_theta_max 70.3960
_cell_measurement_theta_min 3.2010
_cell_volume 5122.23(15)
_computing_cell_refinement 'CrysAlisPro 1.171.41.119a (Rigaku OD, 2021)'
_computing_data_collection 'CrysAlisPro 1.171.41.119a (Rigaku OD, 2021)'
_computing_data_reduction 'CrysAlisPro 1.171.41.119a (Rigaku OD, 2021)'
_computing_molecular_graphics 'Olex2 1.5 (Dolomanov et al., 2009)'
_computing_publication_material 'Olex2 1.5 (Dolomanov et al., 2009)'
_computing_structure_refinement 'SHELXL 2018/3 (Sheldrick, 2015)'
_computing_structure_solution 'SHELXT 2014/4 (Sheldrick, 2014)'
_diffrn_ambient_environment N~2~
_diffrn_ambient_temperature 100.01(11)
_diffrn_detector 'Hybrid Pixel Array Detector'
_diffrn_detector_area_resol_mean 10.0000
_diffrn_detector_type HyPix
_diffrn_measured_fraction_theta_full 0.991
_diffrn_measured_fraction_theta_max 0.967
_diffrn_measurement_details
;
List of Runs (angles in degrees, time in seconds):

  # Type    Start    End  Width  t~exp~   \w     \q     \k     \f   Frames
#--------------------------------------------------------------------------
  1  \w     28.00  68.00   0.50    0.98    --   92.20 -57.00-180.00   80
  2  \w     20.00  97.00   0.50    0.98    --   92.20 -77.00-180.00  154
  3  \w     78.00 104.00   0.50    0.98    --   92.20 -77.00-120.00   52
  4  \w     29.00  73.00   0.50    0.98    --   92.20 -77.00-120.00   88
  5  \w     25.00  64.00   0.50    0.98    --   92.20 -57.00-120.00   78
  6  \w     22.00  68.00   0.50    0.98    --   92.20 -57.00 120.00   92
  7  \w     82.00 167.00   0.50    0.98    --   92.20  21.00 123.00  170
  8  \w     81.00 163.00   0.50    0.98    --   92.20  38.00  30.00  164
  9  \w    -63.00 -23.00   0.50    0.98    --  -94.70 125.00-180.00   80
 10  \w    -69.00 -44.00   0.50    0.98    --  -94.70 125.00-120.00   50
 11  \w   -110.00 -84.00   0.50    0.98    --  -94.70 125.00-180.00   52
 12  \w   -109.00 -76.00   0.50    0.98    --  -94.70 125.00-120.00   66
 13  \w    -64.00 -34.00   0.50    0.98    --  -94.70  57.00 120.00   60
 14  \w    -61.00 -24.00   0.50    0.98    --  -94.70  57.00  90.00   74
 15  \w    -63.00 -24.00   0.50    0.98    --  -94.70  57.00  60.00   78
 16  \w     14.00  47.00   0.50    0.25    --   -1.25  21.00 123.00   66
 17  \w    -62.00 -26.00   0.50    0.98    --  -94.70  57.00  30.00   72
 18  \w    -63.00 -38.00   0.50    0.98    --  -94.70  57.00   0.00   50
 19  \w    -64.00 -39.00   0.50    0.98    --  -94.70  57.00 -30.00   50
 20  \w   -124.00 -90.00   0.50    0.98    --  -94.70 -21.00 -42.00   68
 21  \w   -161.00-136.00   0.50    0.98    --  -94.70 -21.00 -42.00   50
 22  \w    -76.00   6.00   0.50    0.25    --   -1.25 -21.00 -42.00  164
 23  \w    -18.00  26.00   0.50    0.25    --   -1.25 -99.00-150.00   88
 24  \w    -17.00  29.00   0.50    0.25    --   -1.25 -99.00  90.00   92
;
_diffrn_measurement_device 'four-circle diffractometer'
_diffrn_measurement_device_type 'XtaLAB Synergy R, DW system, HyPix'
_diffrn_measurement_method '\w scans'
_diffrn_orient_matrix_type 'CrysAlisPro convention (1999,Acta A55,543-557)'
_diffrn_orient_matrix_UB_11 0.0620773000
_diffrn_orient_matrix_UB_12 0.0245331000
_diffrn_orient_matrix_UB_13 0.0458843000
_diffrn_orient_matrix_UB_21 -0.0933417000
_diffrn_orient_matrix_UB_22 0.0210373000
_diffrn_orient_matrix_UB_23 0.0277147000
_diffrn_orient_matrix_UB_31 -0.0040350000
_diffrn_orient_matrix_UB_32 -0.1093477000
_diffrn_orient_matrix_UB_33 0.0156278000
_diffrn_radiation_monochromator mirror
_diffrn_radiation_probe x-ray
_diffrn_radiation_type 'Cu K\a'
_diffrn_radiation_wavelength 1.54184
_diffrn_reflns_av_R_equivalents 0.0422
_diffrn_reflns_av_unetI/netI 0.0371
_diffrn_reflns_Laue_measured_fraction_full 0.991
_diffrn_reflns_Laue_measured_fraction_max 0.967
_diffrn_reflns_limit_h_max 16
_diffrn_reflns_limit_h_min -16
_diffrn_reflns_limit_k_max 8
_diffrn_reflns_limit_k_min -16
_diffrn_reflns_limit_l_max 33
_diffrn_reflns_limit_l_min -33
_diffrn_reflns_number 34779
_diffrn_reflns_point_group_measured_fraction_full 0.991
_diffrn_reflns_point_group_measured_fraction_max 0.967
_diffrn_reflns_theta_full 67.684
_diffrn_reflns_theta_max 71.272
_diffrn_reflns_theta_min 3.203
_diffrn_source 'Rotating-anode X-ray tube'
_diffrn_source_type 'Rigaku (Cu) X-ray Source'
_exptl_absorpt_coefficient_mu 12.514
_exptl_absorpt_correction_T_max 1.00000
_exptl_absorpt_correction_T_min 0.33387
_exptl_absorpt_correction_type multi-scan
_exptl_absorpt_process_details
;
CrysAlisPro 1.171.41.119a (Rigaku Oxford Diffraction, 2021)
Empirical absorption correction using spherical harmonics,
implemented in SCALE3 ABSPACK scaling algorithm.
;
_exptl_crystal_colour brown
_exptl_crystal_colour_primary brown
_exptl_crystal_density_diffrn 1.680
_exptl_crystal_description block
_exptl_crystal_F_000 2608
_exptl_crystal_size_max 0.2
_exptl_crystal_size_mid 0.1
_exptl_crystal_size_min 0.1
_refine_diff_density_max 1.262
_refine_diff_density_min -0.892
_refine_diff_density_rms 0.120
_refine_ls_extinction_method none
_refine_ls_goodness_of_fit_ref 1.017
_refine_ls_hydrogen_treatment constr
_refine_ls_matrix_type full
_refine_ls_number_parameters 674
_refine_ls_number_reflns 9628
_refine_ls_number_restraints 260
_refine_ls_restrained_S_all 1.033
_refine_ls_R_factor_all 0.0942
_refine_ls_R_factor_gt 0.0701
_refine_ls_shift/su_max 0.010
_refine_ls_shift/su_mean 0.000
_refine_ls_structure_factor_coef Fsqd
_refine_ls_weighting_details 'w=1/[\s^2^(Fo^2^)+(0.1123P)^2^+19.3620P] where P=(Fo^2^+2Fc^2^)/3'
_refine_ls_weighting_scheme calc
_refine_ls_wR_factor_gt 0.1879
_refine_ls_wR_factor_ref 0.2089
_reflns_Friedel_coverage 0.000
_reflns_number_gt 7204
_reflns_number_total 9628
_reflns_threshold_expression 'I > 2\s(I)'
_cod_data_source_file d3dt03832g2.cif
_cod_data_source_block Y2Fe8
_cod_depositor_comments 'Adding full bibliography for 7714948--7714952.cif.'
_cod_database_code 7714948
_shelx_shelxl_version_number 2018/3
_chemical_oxdiff_usercomment 2205181116
_shelx_space_group_comment
;
The symmetry employed for this shelxl refinement is uniquely defined
by the following loop, which should always be used as a source of
symmetry information in preference to the above space-group names.
They are only intended as comments.
;
_shelx_estimated_absorpt_t_max 0.368
_shelx_estimated_absorpt_t_min 0.189
_olex2_refinement_description
;
1. Fixed Uiso
 At 1.2 times of:
  All C(H) groups, H32 of O32, H31 of O31, All C(H,H) groups
 At 1.5 times of:
  All C(H,H,H) groups, H6A of O6A, All O(H,H) groups
2. Restrained distances
 Y1-H18A \\sim Y1-H18B
 with sigma of 0.02
 Fe1-O6B \\sim Fe1-O6A \\sim Fe3-O6A \\sim Fe3-O6B
 with sigma of 0.01
3. Rigid bond restraints
 C24, N5
 with sigma for 1-2 distances of 0.005 and sigma for 1-3 distances of 0.005
4. Uiso/Uaniso restraints and constraints
N2 \\sim C25 \\sim C7 \\sim C27 \\sim C13 \\sim C3: within 2A with sigma of
0.01 and sigma for terminal atoms of 0.02 within 2A
O17 \\sim Cl1 \\sim O25 \\sim O2 \\sim O19: within 2A with sigma of 0.01 and
sigma for terminal atoms of 0.02 within 2A
O21 \\sim Cl2 \\sim O11 \\sim O23 \\sim O3: within 2A with sigma of 0.01 and
sigma for terminal atoms of 0.02 within 2A
N2 \\sim C25 \\sim C29 \\sim C7 \\sim C27 \\sim C13 \\sim C3 \\sim N32 \\sim
C33 \\sim C37 \\sim C35 \\sim C38 \\sim C34 \\sim O22 \\sim C31 \\sim O6B \\sim
C36: within 2A with sigma of 0.01 and sigma for terminal atoms of 0.02 within 2A
O6A \\sim O6B: within 2A with sigma of 0.01 and sigma for terminal atoms of
0.02 within 2A
5. Others
 Fixed Sof: O6B(0.5) N2(0.5) C25(0.5) H25(0.5) C29(0.5) H29(0.5) C7(0.5)
 H7(0.5) C27(0.5) H27(0.5) C13(0.5) C3(0.5) H3A(0.5) H3B(0.5) C36(0.5)
 H36A(0.5) H36B(0.5) C37(0.5) H37A(0.5) H37B(0.5) H37C(0.5) C38(0.5) H38(0.5)
 C33(0.5) H33(0.5) N32(0.5) C31(0.5) C35(0.5) H35(0.5) C34(0.5) H34(0.5)
 O6A(0.5) H6A(0.5)
6.a Riding coordinates:
 O13(H13A,H13B)
6.b Free rotating group:
 O18(H18A,H18B)
6.c Rotating group:
 O20(H20A,H20B)
6.d Ternary CH refined with riding coordinates:
 O6A(H6A)
6.e Secondary CH2 refined with riding coordinates:
 C8(H8A,H8B), C12(H12A,H12B), C14(H14A,H14B), C19(H19A,H19B), C3(H3A,H3B),
 C36(H36A,H36B)
6.f Me refined with riding coordinates:
 C37(H37A,H37B,H37C)
6.g Aromatic/amide H refined with riding coordinates:
 O31(H31), O32(H32), C10(H10), C25(H25), C29(H29), C7(H7), C27(H27), C16(H16),
 C18(H18), C20(H20), C22(H22), C26(H26), C28(H28), C30(H30), C15(H15), C2(H2),
 C17(H17), C9(H9), C5(H5), C21(H21), C11(H11), C23(H23), C38(H38), C33(H33),
 C35(H35), C34(H34)
6.h Fitted hexagon refined as free rotating group:
 N2(C25,C29,C7,C27,C13), C38(C33,N32,C31,C35,C34)
;
_platon_squeeze_void_probe_radius 1.20
_olex2_submission_special_instructions 'No special instructions were received'
_oxdiff_exptl_absorpt_empirical_details
;
Empirical correction (ABSPACK) includes:
- Absorption correction using spherical harmonics
- Frame scaling
;
_oxdiff_exptl_absorpt_empirical_full_max 2.231
_oxdiff_exptl_absorpt_empirical_full_min 0.702

loop_
_space_group_symop_operation_xyz
'x, y, z'
'-x+1/2, y+1/2, -z+1/2'
'-x, -y, -z'
'x-1/2, -y-1/2, z-1/2'

loop_
_atom_site_label
_atom_site_type_symbol
_atom_site_fract_x
_atom_site_fract_y
_atom_site_fract_z
_atom_site_U_iso_or_equiv
_atom_site_adp_type
_atom_site_occupancy
_atom_site_site_symmetry_order
_atom_site_calc_flag
_atom_site_refinement_flags_posn
_atom_site_refinement_flags_adp
_atom_site_refinement_flags_occupancy
_atom_site_disorder_assembly
_atom_site_disorder_group
Y1 Y 0.55273(5) 0.34062(4) 0.42057(2) 0.04808(19) Uani 1 1 d D . . . .
Fe1 Fe 0.58983(8) 0.58803(8) 0.40772(3) 0.0459(3) Uani 1 1 d D . . . .
Fe4 Fe 0.39699(8) 0.49034(8) 0.48598(3) 0.0440(3) Uani 1 1 d . . . . .
Fe2 Fe 0.69257(9) 0.64435(8) 0.59343(4) 0.0515(3) Uani 1 1 d . . . . .
Fe3 Fe 0.67246(10) 0.72962(8) 0.49280(4) 0.0556(3) Uani 1 1 d D . . . .
Cl1 Cl 0.45381(15) 0.35638(14) 0.23533(6) 0.0587(5) Uani 1 1 d . U . . .
Cl3 Cl 0.57335(17) 0.98371(14) 0.33175(6) 0.0643(5) Uani 1 1 d . . . . .
Cl2 Cl 0.1452(4) 0.8062(3) 0.46885(14) 0.1452(16) Uani 1 1 d . U . . .
O1 O 0.5195(4) 0.5099(3) 0.45194(15) 0.0472(11) Uani 1 1 d . . . . .
O4 O 0.5959(4) 0.6542(3) 0.53803(15) 0.0465(11) Uani 1 1 d . . . . .
O6B O 0.694(4) 0.587(3) 0.465(2) 0.053(4) Uani 0.5 1 d D U P A 2
O31 O 0.3707(4) 0.6251(3) 0.50560(16) 0.0514(12) Uani 1 1 d . . . . .
H31 H 0.331783 0.670829 0.487394 0.062 Uiso 1 1 calc R U . . .
O10 O 0.5784(4) 0.7222(3) 0.43551(16) 0.0510(12) Uani 1 1 d . . . . .
O12 O 0.6247(4) 0.4630(3) 0.37755(16) 0.0507(11) Uani 1 1 d . . . . .
O14 O 0.2971(4) 0.4910(4) 0.43346(16) 0.0532(12) Uani 1 1 d . . . . .
O32 O 0.5792(4) 0.6337(4) 0.63208(16) 0.0546(12) Uani 1 1 d . . . . .
H32 H 0.577686 0.620665 0.665854 0.066 Uiso 1 1 calc R U . . .
O18 O 0.5177(5) 0.1755(4) 0.4362(2) 0.0659(15) Uani 1 1 d G . . . .
H18A H 0.467584 0.151894 0.450802 0.099 Uiso 1 1 d DG U . . .
H18B H 0.548446 0.123456 0.426193 0.099 Uiso 1 1 d DG U . . .
O20 O 0.5882(5) 0.2593(4) 0.34517(18) 0.0643(14) Uani 1 1 d . . . . .
H20A H 0.538875 0.219720 0.335493 0.096 Uiso 1 1 d R U . . .
H20B H 0.638065 0.217132 0.349531 0.096 Uiso 1 1 d R U . . .
O22 O 0.6365(5) 0.8574(4) 0.51329(18) 0.0670(15) Uani 1 1 d . U . . .
O24 O 0.7817(4) 0.7015(4) 0.54440(18) 0.0642(14) Uani 1 1 d . . . . .
N1 N 0.4688(5) 0.6459(4) 0.3678(2) 0.0506(14) Uani 1 1 d . . . . .
O25 O 0.3781(5) 0.4004(5) 0.2618(2) 0.0753(17) Uani 1 1 d . U . . .
O13 O 0.7142(5) 0.2680(4) 0.4208(2) 0.0727(16) Uani 1 1 d . . . . .
H13A H 0.711914 0.207355 0.432218 0.109 Uiso 1 1 d R U . . .
H13B H 0.752964 0.299406 0.441568 0.109 Uiso 1 1 d R U . . .
O7 O 0.5436(5) 1.0625(4) 0.3010(2) 0.0768(17) Uani 1 1 d . . . . .
N4 N 0.6837(4) 0.6351(4) 0.35158(19) 0.0497(14) Uani 1 1 d . . . . .
O15 O 0.5281(5) 0.8931(4) 0.3172(2) 0.0766(17) Uani 1 1 d . . . . .
N5 N 0.7258(6) 0.7883(5) 0.6233(2) 0.0647(17) Uani 1 1 d . U . . .
N3 N 0.1996(5) 0.4265(5) 0.3589(2) 0.0587(16) Uani 1 1 d . . . . .
O2 O 0.4214(6) 0.3369(5) 0.1883(2) 0.090(2) Uani 1 1 d . U . . .
O17 O 0.4739(6) 0.2598(5) 0.2582(3) 0.100(2) Uani 1 1 d . U . . .
C1 C 0.4360(6) 0.7325(5) 0.3840(3) 0.0536(18) Uani 1 1 d . . . . .
O9 O 0.5556(9) 1.0060(5) 0.3804(2) 0.129(4) Uani 1 1 d . . . . .
C4 C 0.1754(6) 0.5168(6) 0.3718(3) 0.060(2) Uani 1 1 d . . . . .
C6 C 0.7226(6) 0.5610(6) 0.3259(2) 0.0567(18) Uani 1 1 d . . . . .
O19 O 0.5378(6) 0.4108(7) 0.2389(4) 0.119(3) Uani 1 1 d . U . . .
C8 C 0.2216(6) 0.5569(6) 0.4178(3) 0.0579(19) Uani 1 1 d . . . . .
H8A H 0.248808 0.623594 0.411983 0.069 Uiso 1 1 calc R U . . .
H8B H 0.172314 0.562538 0.443040 0.069 Uiso 1 1 calc R U . . .
C10 C 0.7035(6) 0.7293(6) 0.3390(2) 0.0563(18) Uani 1 1 d . . . . .
H10 H 0.674026 0.782083 0.355967 0.068 Uiso 1 1 calc R U . . .
C12 C 0.4915(6) 0.7766(5) 0.4267(3) 0.0574(19) Uani 1 1 d . . . . .
H12A H 0.507359 0.846665 0.419960 0.069 Uiso 1 1 calc R U . . .
H12B H 0.451044 0.774518 0.455750 0.069 Uiso 1 1 calc R U . . .
C14 C 0.6931(6) 0.4585(6) 0.3407(3) 0.0581(19) Uani 1 1 d . . . . .
H14A H 0.664511 0.422843 0.312357 0.070 Uiso 1 1 calc R U . . .
H14B H 0.751283 0.421357 0.352567 0.070 Uiso 1 1 calc R U . . .
N2 N 0.7788(7) 0.8155(7) 0.4533(3) 0.057(2) Uani 0.5 1 d G U P A 1
C25 C 0.8535(8) 0.7841(7) 0.4243(4) 0.075(2) Uani 0.5 1 d G U P A 1
H25 H 0.867456 0.715489 0.421454 0.090 Uiso 0.5 1 calc R U P A 1
C29 C 0.9079(8) 0.8530(9) 0.3994(4) 0.083(3) Uani 0.5 1 d G U P A 1
H29 H 0.959055 0.831553 0.379538 0.100 Uiso 0.5 1 calc R U P A 1
C7 C 0.8876(8) 0.9534(8) 0.4035(4) 0.079(3) Uani 0.5 1 d G U P A 1
H7 H 0.924765 1.000536 0.386505 0.095 Uiso 0.5 1 calc R U P A 1
C27 C 0.8128(8) 0.9849(6) 0.4326(4) 0.070(3) Uani 0.5 1 d G U P A 1
H27 H 0.798876 1.053456 0.435389 0.084 Uiso 0.5 1 calc R U P A 1
C13 C 0.7584(7) 0.9159(7) 0.4575(3) 0.059(3) Uani 0.5 1 d G U P A 1
C16 C 0.4239(6) 0.6033(6) 0.3286(3) 0.061(2) Uani 1 1 d . . . . .
H16 H 0.447928 0.542130 0.316891 0.073 Uiso 1 1 calc R U . . .
C18 C 0.7848(6) 0.5787(7) 0.2884(3) 0.068(2) Uani 1 1 d . . . . .
H18 H 0.812733 0.525527 0.271161 0.082 Uiso 1 1 calc R U . . .
C20 C 0.7657(7) 0.7509(7) 0.3020(3) 0.067(2) Uani 1 1 d . . . . .
H20 H 0.780675 0.817552 0.294261 0.081 Uiso 1 1 calc R U . . .
C22 C 0.6808(7) 0.8336(6) 0.6594(3) 0.072(2) Uani 1 1 d . . . . .
H22 H 0.628329 0.801337 0.674575 0.086 Uiso 1 1 calc R U . . .
C24 C 0.7986(8) 0.8340(7) 0.6019(3) 0.074(2) Uani 1 1 d . U . . .
O5 O 0.6774(6) 0.9717(6) 0.3281(4) 0.124(3) Uani 1 1 d . . . . .
C26 C 0.1096(7) 0.5749(7) 0.3443(3) 0.075(3) Uani 1 1 d . . . . .
H26 H 0.093407 0.640036 0.354199 0.090 Uiso 1 1 calc R U . . .
C28 C 0.0945(7) 0.4407(8) 0.2890(3) 0.077(3) Uani 1 1 d . . . . .
H28 H 0.066772 0.411929 0.260388 0.092 Uiso 1 1 calc R U . . .
C30 C 0.3449(7) 0.6460(7) 0.3054(3) 0.071(2) Uani 1 1 d . . . . .
H30 H 0.314951 0.615571 0.277661 0.085 Uiso 1 1 calc R U . . .
O21 O 0.2455(8) 0.7913(8) 0.4797(4) 0.158(4) Uani 1 1 d . U . . .
C15 C 0.1612(6) 0.3887(7) 0.3178(3) 0.063(2) Uani 1 1 d . . . . .
H15 H 0.180183 0.324246 0.308037 0.076 Uiso 1 1 calc R U . . .
C2 C 0.3560(7) 0.7786(6) 0.3626(3) 0.071(2) Uani 1 1 d . . . . .
H2 H 0.333083 0.839708 0.374872 0.086 Uiso 1 1 calc R U . . .
C17 C 0.0693(7) 0.5349(7) 0.3028(3) 0.074(2) Uani 1 1 d . . . . .
H17 H 0.023912 0.572120 0.283543 0.089 Uiso 1 1 calc R U . . .
C9 C 0.8050(7) 0.6751(7) 0.2770(3) 0.073(2) Uani 1 1 d . . . . .
H9 H 0.847133 0.689051 0.251241 0.087 Uiso 1 1 calc R U . . .
C19 C 0.8461(8) 0.7772(8) 0.5620(3) 0.082(3) Uani 1 1 d . . . . .
H19A H 0.861640 0.822736 0.535198 0.099 Uiso 1 1 calc R U . . .
H19B H 0.907633 0.747160 0.574474 0.099 Uiso 1 1 calc R U . . .
C5 C 0.7100(10) 0.9279(8) 0.6752(4) 0.091(3) Uani 1 1 d . . . . .
H5 H 0.677319 0.958990 0.700955 0.109 Uiso 1 1 calc R U . . .
C21 C 0.3097(7) 0.7345(7) 0.3232(4) 0.076(3) Uani 1 1 d . . . . .
H21 H 0.253970 0.764659 0.308263 0.091 Uiso 1 1 calc R U . . .
C11 C 0.8298(9) 0.9292(8) 0.6166(4) 0.096(4) Uani 1 1 d . . . . .
H11 H 0.881519 0.961317 0.600770 0.115 Uiso 1 1 calc R U . . .
C23 C 0.7841(10) 0.9747(8) 0.6542(5) 0.105(4) Uani 1 1 d . . . . .
H23 H 0.804493 1.038229 0.665137 0.126 Uiso 1 1 calc R U . . .
C3 C 0.6859(16) 0.9381(16) 0.4862(6) 0.064(3) Uani 0.5 1 d . U P A 1
H3A H 0.635273 0.972397 0.466129 0.077 Uiso 0.5 1 calc R U P A 1
H3B H 0.711078 0.986570 0.510364 0.077 Uiso 0.5 1 calc R U P A 1
O11 O 0.1153(11) 0.9044(9) 0.4740(6) 0.203(5) Uani 1 1 d . U . . .
O23 O 0.1389(12) 0.7952(13) 0.4176(5) 0.223(6) Uani 1 1 d . U . . .
O3 O 0.1002(15) 0.7255(14) 0.4919(7) 0.260(7) Uani 1 1 d . U . . .
C36 C 0.7920(12) 0.5623(14) 0.4565(6) 0.066(3) Uani 0.5 1 d . U P A 2
H36A H 0.798333 0.511396 0.431004 0.080 Uiso 0.5 1 calc R U P A 2
H36B H 0.827592 0.541212 0.486511 0.080 Uiso 0.5 1 calc R U P A 2
C37 C 0.6479(19) 0.9525(18) 0.5022(8) 0.087(5) Uani 0.5 1 d . U P A 2
H37A H 0.612736 0.993585 0.525055 0.131 Uiso 0.5 1 calc R U P A 2
H37B H 0.717277 0.969364 0.504046 0.131 Uiso 0.5 1 calc R U P A 2
H37C H 0.622068 0.964608 0.469188 0.131 Uiso 0.5 1 calc R U P A 2
C38 C 0.8909(10) 0.8599(9) 0.4061(5) 0.087(3) Uani 0.5 1 d G U P A 2
H38 H 0.913115 0.922428 0.395230 0.105 Uiso 0.5 1 calc R U P A 2
C33 C 0.8098(9) 0.8542(8) 0.4347(5) 0.080(2) Uani 0.5 1 d G U P A 2
H33 H 0.776537 0.912855 0.443490 0.096 Uiso 0.5 1 calc R U P A 2
N32 N 0.7773(8) 0.7627(10) 0.4506(4) 0.081(3) Uani 0.5 1 d G U P A 2
C31 C 0.8259(10) 0.6768(8) 0.4377(5) 0.087(3) Uani 0.5 1 d G U P A 2
C35 C 0.9070(10) 0.6825(9) 0.4091(5) 0.096(3) Uani 0.5 1 d G U P A 2
H35 H 0.940281 0.623816 0.400307 0.115 Uiso 0.5 1 calc R U P A 2
C34 C 0.9395(9) 0.7740(12) 0.3932(5) 0.095(3) Uani 0.5 1 d G U P A 2
H34 H 0.994988 0.777906 0.373638 0.114 Uiso 0.5 1 calc R U P A 2
O6A O 0.698(4) 0.589(2) 0.4629(19) 0.047(4) Uani 0.5 1 d D U P A 1
H6A H 0.765260 0.565665 0.456850 0.071 Uiso 0.5 1 calc R U P A 1

loop_
_atom_site_aniso_label
_atom_site_aniso_U_11
_atom_site_aniso_U_22
_atom_site_aniso_U_33
_atom_site_aniso_U_23
_atom_site_aniso_U_13
_atom_site_aniso_U_12
Y1 0.0713(4) 0.0414(3) 0.0314(3) -0.0013(2) -0.0005(3) 0.0056(3)
Fe1 0.0644(7) 0.0460(6) 0.0271(5) 0.0019(4) 0.0008(4) 0.0018(5)
Fe4 0.0616(7) 0.0424(6) 0.0277(5) 0.0013(4) -0.0007(4) 0.0011(5)
Fe2 0.0733(8) 0.0489(6) 0.0319(5) -0.0002(4) -0.0052(5) -0.0034(5)
Fe3 0.0833(9) 0.0496(6) 0.0337(5) 0.0018(5) -0.0014(5) -0.0114(6)
Cl1 0.0732(12) 0.0642(11) 0.0381(8) -0.0061(7) -0.0062(8) 0.0144(9)
Cl3 0.0990(16) 0.0506(10) 0.0427(9) 0.0044(7) -0.0079(9) 0.0086(10)
Cl2 0.206(4) 0.115(3) 0.110(2) -0.013(2) -0.060(3) 0.060(3)
O1 0.068(3) 0.043(2) 0.030(2) -0.0010(18) 0.002(2) 0.003(2)
O4 0.066(3) 0.047(2) 0.027(2) 0.0010(18) 0.003(2) 0.001(2)
O6B 0.063(6) 0.063(6) 0.032(6) 0.003(5) -0.001(6) -0.003(5)
O31 0.074(3) 0.045(2) 0.035(2) -0.0018(19) -0.007(2) 0.004(2)
O10 0.073(3) 0.047(3) 0.033(2) 0.0049(19) 0.003(2) -0.002(2)
O12 0.067(3) 0.051(3) 0.034(2) 0.002(2) 0.002(2) 0.004(2)
O14 0.071(3) 0.052(3) 0.036(2) 0.000(2) -0.005(2) 0.005(2)
O32 0.081(4) 0.055(3) 0.027(2) -0.0006(19) -0.004(2) 0.000(2)
O18 0.098(5) 0.044(3) 0.056(3) 0.000(2) 0.017(3) 0.006(3)
O20 0.099(4) 0.050(3) 0.044(3) -0.010(2) 0.005(3) 0.006(3)
O22 0.110(4) 0.046(3) 0.045(3) 0.002(2) -0.002(3) -0.016(3)
O24 0.077(4) 0.069(3) 0.046(3) 0.002(2) -0.012(3) -0.013(3)
N1 0.067(4) 0.049(3) 0.035(3) 0.006(2) -0.001(3) -0.001(3)
O25 0.095(4) 0.081(4) 0.050(3) -0.004(3) 0.008(3) 0.026(3)
O13 0.094(4) 0.069(4) 0.054(3) -0.004(3) -0.004(3) 0.021(3)
O7 0.109(5) 0.062(3) 0.057(3) 0.017(3) -0.015(3) -0.006(3)
N4 0.063(4) 0.054(3) 0.033(3) 0.004(2) 0.001(3) 0.002(3)
O15 0.118(5) 0.054(3) 0.057(3) -0.002(3) -0.017(3) 0.005(3)
N5 0.098(5) 0.052(4) 0.043(3) -0.001(3) -0.020(3) -0.005(3)
N3 0.071(4) 0.061(4) 0.042(3) 0.009(3) -0.014(3) -0.010(3)
O2 0.110(5) 0.113(5) 0.049(3) -0.022(3) -0.001(3) 0.017(4)
O17 0.134(6) 0.081(4) 0.084(5) 0.004(4) 0.001(4) 0.034(4)
C1 0.071(5) 0.047(4) 0.043(4) 0.011(3) 0.002(3) 0.003(3)
O9 0.287(12) 0.054(4) 0.049(4) 0.002(3) 0.035(5) -0.005(5)
C4 0.072(5) 0.060(5) 0.049(4) 0.010(4) -0.014(4) -0.003(4)
C6 0.065(5) 0.071(5) 0.034(3) -0.007(3) 0.000(3) 0.003(4)
O19 0.087(5) 0.115(6) 0.155(7) -0.039(5) -0.005(5) -0.012(4)
C8 0.069(5) 0.054(4) 0.049(4) 0.001(3) -0.011(4) 0.008(4)
C10 0.072(5) 0.061(5) 0.036(3) 0.006(3) 0.006(3) 0.004(4)
C12 0.086(6) 0.043(4) 0.044(4) 0.002(3) 0.000(4) 0.007(4)
C14 0.076(5) 0.059(4) 0.040(4) -0.013(3) 0.012(3) -0.002(4)
N2 0.061(5) 0.075(6) 0.034(4) 0.026(5) -0.002(4) -0.026(5)
C25 0.071(5) 0.101(5) 0.054(4) 0.020(4) -0.001(4) -0.017(4)
C29 0.076(5) 0.109(6) 0.064(5) 0.018(5) -0.002(5) -0.015(5)
C7 0.074(6) 0.100(6) 0.062(5) 0.026(5) -0.011(5) -0.023(6)
C27 0.072(6) 0.084(6) 0.054(5) 0.025(5) -0.011(5) -0.029(5)
C13 0.066(5) 0.072(5) 0.039(5) 0.015(5) -0.008(4) -0.020(5)
C16 0.078(5) 0.057(4) 0.046(4) 0.009(3) -0.006(4) -0.002(4)
C18 0.073(6) 0.082(6) 0.051(4) -0.010(4) 0.017(4) -0.005(5)
C20 0.083(6) 0.067(5) 0.053(4) 0.005(4) 0.012(4) -0.009(4)
C22 0.094(7) 0.066(5) 0.053(5) -0.014(4) -0.027(4) 0.014(5)
C24 0.098(6) 0.072(6) 0.050(5) 0.007(4) -0.031(4) -0.010(5)
O5 0.097(6) 0.090(5) 0.182(9) -0.012(5) -0.044(6) 0.016(4)
C26 0.089(6) 0.074(6) 0.061(5) 0.009(4) -0.025(5) 0.004(5)
C28 0.093(7) 0.089(7) 0.047(4) 0.017(4) -0.023(4) -0.006(5)
C30 0.082(6) 0.071(6) 0.059(5) 0.013(4) -0.017(4) -0.006(5)
O21 0.181(9) 0.158(8) 0.129(7) -0.026(6) -0.079(7) 0.099(7)
C15 0.081(6) 0.068(5) 0.040(4) 0.004(3) -0.009(4) -0.011(4)
C2 0.081(6) 0.057(5) 0.075(6) 0.012(4) -0.006(5) 0.009(4)
C17 0.080(6) 0.083(6) 0.058(5) 0.022(5) -0.017(4) 0.001(5)
C9 0.079(6) 0.086(6) 0.054(5) 0.007(4) 0.016(4) -0.009(5)
C19 0.099(7) 0.094(7) 0.053(5) 0.016(5) -0.013(5) -0.035(6)
C5 0.114(9) 0.064(6) 0.092(7) -0.028(5) -0.050(7) 0.017(6)
C21 0.082(6) 0.069(6) 0.077(6) 0.014(5) -0.014(5) 0.007(5)
C11 0.109(8) 0.069(6) 0.105(8) 0.010(6) -0.055(7) -0.025(6)
C23 0.119(10) 0.062(6) 0.129(10) -0.025(7) -0.068(9) 0.003(6)
C3 0.088(7) 0.061(6) 0.043(6) 0.010(6) -0.008(6) -0.019(6)
O11 0.224(11) 0.126(8) 0.253(12) -0.010(9) -0.065(10) 0.066(8)
O23 0.259(13) 0.270(13) 0.133(9) -0.044(9) -0.088(9) 0.093(11)
O3 0.316(16) 0.192(12) 0.273(14) 0.072(12) 0.042(13) 0.009(12)
C36 0.062(6) 0.096(7) 0.040(5) 0.005(6) -0.003(5) -0.004(6)
C37 0.121(13) 0.072(10) 0.069(11) 0.016(9) -0.008(10) -0.026(10)
C38 0.081(5) 0.113(6) 0.068(5) 0.018(5) -0.005(5) -0.016(5)
C33 0.079(5) 0.101(5) 0.059(4) 0.020(4) -0.007(4) -0.022(4)
N32 0.081(5) 0.106(6) 0.055(5) 0.019(5) -0.003(4) -0.012(6)
C31 0.083(6) 0.113(6) 0.065(5) 0.012(6) -0.002(5) -0.008(6)
C35 0.092(7) 0.118(7) 0.078(6) 0.017(6) 0.003(6) -0.013(6)
C34 0.089(6) 0.120(7) 0.076(6) 0.018(6) 0.002(5) -0.018(6)
O6A 0.064(7) 0.047(5) 0.030(6) -0.001(5) 0.000(6) 0.004(6)

loop_
_atom_type_symbol
_atom_type_description
_atom_type_scat_dispersion_real
_atom_type_scat_dispersion_imag
_atom_type_scat_source
C C 0.0181 0.0091 'International Tables Vol C Tables 4.2.6.8 and 6.1.1.4'
H H 0.0000 0.0000 'International Tables Vol C Tables 4.2.6.8 and 6.1.1.4'
Cl Cl 0.3639 0.7018 'International Tables Vol C Tables 4.2.6.8 and 6.1.1.4'
Fe Fe -1.1336 3.1974 'International Tables Vol C Tables 4.2.6.8 and 6.1.1.4'
N N 0.0311 0.0180 'International Tables Vol C Tables 4.2.6.8 and 6.1.1.4'
O O 0.0492 0.0322 'International Tables Vol C Tables 4.2.6.8 and 6.1.1.4'
Y Y -0.2670 2.0244 'International Tables Vol C Tables 4.2.6.8 and 6.1.1.4'

loop_
_geom_angle_atom_site_label_1
_geom_angle_atom_site_label_2
_geom_angle_atom_site_label_3
_geom_angle
_geom_angle_site_symmetry_1
_geom_angle_site_symmetry_3
_geom_angle_publ_flag
Fe1 Y1 Fe4 65.23(3) . . ?
Fe1 Y1 Fe4 53.75(2) . 3_666 ?
Fe4 Y1 Fe4 49.45(3) . 3_666 ?
Fe2 Y1 Fe1 94.66(3) 3_666 . ?
Fe2 Y1 Fe4 102.55(3) 3_666 3_666 ?
Fe2 Y1 Fe4 53.10(3) 3_666 . ?
O1 Y1 Fe1 33.32(11) . . ?
O1 Y1 Fe4 34.80(10) . 3_666 ?
O1 Y1 Fe4 33.53(11) . . ?
O1 Y1 Fe2 77.99(12) . 3_666 ?
O4 Y1 Fe1 98.95(11) 3_666 . ?
O4 Y1 Fe4 77.19(11) 3_666 3_666 ?
O4 Y1 Fe4 35.15(11) 3_666 . ?
O4 Y1 Fe2 35.35(11) 3_666 3_666 ?
O4 Y1 O1 68.64(16) 3_666 . ?
O4 Y1 O20 128.93(19) 3_666 . ?
O4 Y1 O13 144.30(18) 3_666 . ?
O31 Y1 Fe1 80.20(12) 3_666 . ?
O31 Y1 Fe4 72.36(12) 3_666 . ?
O31 Y1 Fe4 31.24(12) 3_666 3_666 ?
O31 Y1 Fe2 120.80(13) 3_666 3_666 ?
O31 Y1 O1 65.99(16) 3_666 . ?
O31 Y1 O4 86.77(16) 3_666 3_666 ?
O31 Y1 O32 148.20(17) 3_666 3_666 ?
O31 Y1 O18 96.86(19) 3_666 . ?
O31 Y1 O20 138.8(2) 3_666 . ?
O31 Y1 O13 71.85(18) 3_666 . ?
O12 Y1 Fe1 33.30(12) . . ?
O12 Y1 Fe4 80.34(11) . 3_666 ?
O12 Y1 Fe4 97.64(12) . . ?
O12 Y1 Fe2 110.12(13) . 3_666 ?
O12 Y1 O1 66.62(16) . . ?
O12 Y1 O4 128.62(16) . 3_666 ?
O12 Y1 O31 96.99(17) . 3_666 ?
O12 Y1 O32 84.75(17) . 3_666 ?
O12 Y1 O18 152.63(18) . . ?
O12 Y1 O20 77.17(17) . . ?
O12 Y1 O13 83.2(2) . . ?
O32 Y1 Fe1 84.52(12) 3_666 . ?
O32 Y1 Fe4 119.87(12) 3_666 3_666 ?
O32 Y1 Fe4 75.94(12) 3_666 . ?
O32 Y1 Fe2 33.08(12) 3_666 3_666 ?
O32 Y1 O1 86.12(16) 3_666 . ?
O32 Y1 O4 68.22(16) 3_666 3_666 ?
O32 Y1 O18 95.6(2) 3_666 . ?
O32 Y1 O20 72.69(19) 3_666 . ?
O32 Y1 O13 139.49(18) 3_666 . ?
O18 Y1 Fe1 174.07(14) . . ?
O18 Y1 Fe4 109.02(14) . . ?
O18 Y1 Fe4 121.78(14) . 3_666 ?
O18 Y1 Fe2 82.38(16) . 3_666 ?
O18 Y1 O1 140.75(17) . . ?
O18 Y1 O4 75.66(18) . 3_666 ?
O18 Y1 O20 76.85(19) . . ?
O18 Y1 O13 78.9(2) . . ?
O20 Y1 Fe1 108.77(13) . . ?
O20 Y1 Fe4 148.53(15) . . ?
O20 Y1 Fe4 153.06(15) . 3_666 ?
O20 Y1 Fe2 99.00(16) . 3_666 ?
O20 Y1 O1 139.50(16) . . ?
O20 Y1 O13 66.9(2) . . ?
O13 Y1 Fe1 104.90(16) . . ?
O13 Y1 Fe4 144.02(13) . . ?
O13 Y1 Fe4 95.93(14) . 3_666 ?
O13 Y1 Fe2 158.67(15) . 3_666 ?
O13 Y1 O1 123.21(19) . . ?
O1 Fe1 Y1 46.09(14) . . ?
O1 Fe1 O6B 82(2) . . ?
O1 Fe1 O10 102.21(19) . . ?
O1 Fe1 O12 86.0(2) . . ?
O1 Fe1 N1 97.6(2) . . ?
O1 Fe1 N4 163.5(2) . . ?
O1 Fe1 O6A 84(2) . . ?
O6B Fe1 Y1 90.9(14) . . ?
O6B Fe1 N1 154.4(5) . . ?
O6B Fe1 N4 98(2) . . ?
O10 Fe1 Y1 147.85(13) . . ?
O10 Fe1 O6B 77.0(3) . . ?
O10 Fe1 N1 78.0(2) . . ?
O10 Fe1 N4 93.8(2) . . ?
O10 Fe1 O6A 77.0(3) . . ?
O12 Fe1 Y1 39.91(14) . . ?
O12 Fe1 O6B 98.3(4) . . ?
O12 Fe1 O10 169.7(2) . . ?
O12 Fe1 N1 107.3(2) . . ?
O12 Fe1 N4 77.7(2) . . ?
O12 Fe1 O6A 98.0(4) . . ?
N1 Fe1 Y1 107.44(16) . . ?
N1 Fe1 N4 89.7(2) . . ?
N1 Fe1 O6A 154.7(4) . . ?
N4 Fe1 Y1 117.53(16) . . ?
N4 Fe1 O6A 95(2) . . ?
O6A Fe1 Y1 92.1(13) . . ?
Y1 Fe4 Y1 130.55(3) . 3_666 ?
Fe4 Fe4 Y1 65.41(4) 3_666 . ?
Fe4 Fe4 Y1 65.14(4) 3_666 3_666 ?
O1 Fe4 Y1 96.46(13) . 3_666 ?
O1 Fe4 Y1 44.28(13) . . ?
O1 Fe4 Y1 95.53(13) 3_666 . ?
O1 Fe4 Y1 44.44(13) 3_666 3_666 ?
O1 Fe4 Fe4 43.92(13) . 3_666 ?
O1 Fe4 Fe4 42.33(14) 3_666 3_666 ?
O1 Fe4 O1 86.25(18) . 3_666 ?
O1 Fe4 O4 85.62(19) . 3_666 ?
O1 Fe4 O4 103.76(18) 3_666 3_666 ?
O1 Fe4 O6B 77.8(3) 3_666 3_666 ?
O1 Fe4 O6B 152.8(4) . 3_666 ?
O1 Fe4 O6A 153.1(4) . 3_666 ?
O1 Fe4 O6A 77.9(3) 3_666 3_666 ?
O4 Fe4 Y1 147.53(12) 3_666 3_666 ?
O4 Fe4 Y1 41.39(13) 3_666 . ?
O4 Fe4 Fe4 96.53(15) 3_666 3_666 ?
O4 Fe4 O6B 77.2(3) 3_666 3_666 ?
O4 Fe4 O6A 77.4(3) 3_666 3_666 ?
O6B Fe4 Y1 115.2(3) 3_666 . ?
O6B Fe4 O6A 0.3(4) 3_666 3_666 ?
O31 Fe4 Y1 144.32(16) . . ?
O31 Fe4 Y1 38.20(14) . 3_666 ?
O31 Fe4 Fe4 91.70(16) . 3_666 ?
O31 Fe4 O1 100.2(2) . . ?
O31 Fe4 O1 82.59(19) . 3_666 ?
O31 Fe4 O4 171.8(2) . 3_666 ?
O31 Fe4 O6B 99.3(4) . 3_666 ?
O31 Fe4 O14 94.0(2) . . ?
O31 Fe4 O6A 99.1(3) . 3_666 ?
O14 Fe4 Y1 92.64(15) . . ?
O14 Fe4 Y1 131.18(15) . 3_666 ?
O14 Fe4 Fe4 147.45(16) . 3_666 ?
O14 Fe4 O1 170.1(2) . 3_666 ?
O14 Fe4 O1 103.6(2) . . ?
O14 Fe4 O4 78.85(19) . 3_666 ?
O14 Fe4 O6B 93.7(3) . 3_666 ?
O14 Fe4 O6A 93.5(3) . 3_666 ?
O6A Fe4 Y1 115.4(3) 3_666 . ?
O6A Fe4 Y1 87.28(17) 3_666 3_666 ?
O6A Fe4 Fe4 117.1(3) 3_666 3_666 ?
O4 Fe2 Y1 43.41(13) . 3_666 ?
O4 Fe2 O24 82.2(2) . . ?
O4 Fe2 N5 111.1(2) . . ?
O4 Fe2 N3 156.5(2) . 3_666 ?
O14 Fe2 Y1 95.47(16) 3_666 3_666 ?
O14 Fe2 O4 80.12(19) 3_666 . ?
O14 Fe2 O24 92.8(2) 3_666 . ?
O14 Fe2 N5 163.7(3) 3_666 . ?
O14 Fe2 N3 76.4(2) 3_666 3_666 ?
O32 Fe2 Y1 41.07(14) . 3_666 ?
O32 Fe2 O4 84.19(19) . . ?
O32 Fe2 O14 102.0(2) . 3_666 ?
O32 Fe2 O24 157.8(2) . . ?
O32 Fe2 N5 91.2(3) . . ?
O32 Fe2 N3 100.4(2) . 3_666 ?
O24 Fe2 Y1 121.76(16) . 3_666 ?
O24 Fe2 N5 77.6(3) . . ?
O24 Fe2 N3 99.2(2) . 3_666 ?
N5 Fe2 Y1 100.8(2) . 3_666 ?
N5 Fe2 N3 91.9(2) . 3_666 ?
N3 Fe2 Y1 138.80(18) 3_666 3_666 ?
O4 Fe3 O6B 81(2) . . ?
O4 Fe3 O10 97.5(2) . . ?
O4 Fe3 O24 81.8(2) . . ?
O4 Fe3 N2 169.2(3) . . ?
O4 Fe3 O6A 83(2) . . ?
O10 Fe3 O6B 76.0(3) . . ?
O10 Fe3 O24 164.6(2) . . ?
O10 Fe3 N2 93.3(3) . . ?
O10 Fe3 O6A 75.9(2) . . ?
O22 Fe3 O4 97.7(2) . . ?
O22 Fe3 O6B 172.0(7) . . ?
O22 Fe3 O10 96.5(2) . . ?
O22 Fe3 O24 98.8(2) . . ?
O22 Fe3 N2 81.3(3) . . ?
O22 Fe3 N32 100.2(5) . . ?
O22 Fe3 O6A 172.4(3) . . ?
O24 Fe3 O6B 88.8(3) . . ?
O24 Fe3 N2 87.7(3) . . ?
O24 Fe3 O6A 88.8(2) . . ?
N32 Fe3 O4 159.4(4) . . ?
N32 Fe3 O6B 83(2) . . ?
N32 Fe3 O10 90.6(4) . . ?
N32 Fe3 O24 85.4(4) . . ?
O6A Fe3 N2 99(2) . . ?
O25 Cl1 O17 106.3(4) . . ?
O2 Cl1 O25 110.1(4) . . ?
O2 Cl1 O17 106.6(4) . . ?
O19 Cl1 O25 111.5(5) . . ?
O19 Cl1 O2 114.5(5) . . ?
O19 Cl1 O17 107.3(5) . . ?
O7 Cl3 O15 111.2(4) . . ?
O7 Cl3 O5 108.1(5) . . ?
O15 Cl3 O5 107.9(4) . . ?
O9 Cl3 O7 110.9(4) . . ?
O9 Cl3 O15 111.5(5) . . ?
O9 Cl3 O5 107.0(7) . . ?
O21 Cl2 O23 102.9(8) . . ?
O11 Cl2 O21 113.7(8) . . ?
O11 Cl2 O23 101.0(9) . . ?
O11 Cl2 O3 123.4(12) . . ?
O3 Cl2 O21 103.5(10) . . ?
O3 Cl2 O23 110.7(12) . . ?
Fe1 O1 Y1 100.59(18) . . ?
Fe1 O1 Fe4 147.1(3) . . ?
Fe1 O1 Fe4 104.9(2) . 3_666 ?
Fe4 O1 Y1 102.19(19) . . ?
Fe4 O1 Y1 100.76(18) 3_666 . ?
Fe4 O1 Fe4 93.75(18) . 3_666 ?
Fe4 O4 Y1 103.46(19) 3_666 3_666 ?
Fe2 O4 Y1 101.24(17) . 3_666 ?
Fe2 O4 Fe4 98.3(2) . 3_666 ?
Fe3 O4 Y1 141.7(2) . 3_666 ?
Fe3 O4 Fe4 104.9(2) . 3_666 ?
Fe3 O4 Fe2 99.5(2) . . ?
Fe1 O6B Fe4 95(3) . 3_666 ?
Fe1 O6B Fe3 99.9(4) . . ?
Fe3 O6B Fe4 97(3) . 3_666 ?
C36 O6B Fe1 121(3) . . ?
C36 O6B Fe3 115(3) . . ?
Y1 O31 H31 124.7 3_666 . ?
Fe4 O31 Y1 110.6(2) . 3_666 ?
Fe4 O31 H31 124.7 . . ?
Fe1 O10 Fe3 107.1(2) . . ?
C12 O10 Fe1 119.1(4) . . ?
C12 O10 Fe3 128.7(4) . . ?
Fe1 O12 Y1 106.8(2) . . ?
C14 O12 Y1 131.0(4) . . ?
C14 O12 Fe1 121.6(4) . . ?
Fe4 O14 Fe2 102.5(2) . 3_666 ?
C8 O14 Fe4 135.4(4) . . ?
C8 O14 Fe2 121.6(4) . 3_666 ?
Y1 O32 H32 127.1 3_666 . ?
Fe2 O32 Y1 105.85(19) . 3_666 ?
Fe2 O32 H32 127.1 . . ?
Y1 O18 H18A 127.6 . . ?
Y1 O18 H18B 127.7 . . ?
H18A O18 H18B 104.5 . . ?
Y1 O20 H20A 110.9 . . ?
Y1 O20 H20B 110.3 . . ?
H20A O20 H20B 103.2 . . ?
C3 O22 Fe3 112.9(9) . . ?
C37 O22 Fe3 141.2(12) . . ?
Fe2 O24 Fe3 95.2(2) . . ?
C19 O24 Fe2 115.5(5) . . ?
C19 O24 Fe3 122.0(5) . . ?
C1 N1 Fe1 114.7(5) . . ?
C1 N1 C16 119.2(7) . . ?
C16 N1 Fe1 126.1(5) . . ?
Y1 O13 H13A 109.5 . . ?
Y1 O13 H13B 110.0 . . ?
H13A O13 H13B 104.0 . . ?
C6 N4 Fe1 114.7(5) . . ?
C6 N4 C10 118.6(6) . . ?
C10 N4 Fe1 126.6(5) . . ?
C22 N5 Fe2 126.8(7) . . ?
C24 N5 Fe2 113.7(6) . . ?
C24 N5 C22 119.4(8) . . ?
C4 N3 Fe2 114.6(5) . 3_666 ?
C4 N3 C15 119.2(7) . . ?
C15 N3 Fe2 126.1(6) . 3_666 ?
N1 C1 C12 116.1(6) . . ?
N1 C1 C2 121.7(7) . . ?
C2 C1 C12 122.2(7) . . ?
N3 C4 C8 117.4(7) . . ?
N3 C4 C26 122.3(8) . . ?
C26 C4 C8 120.3(8) . . ?
N4 C6 C14 115.2(6) . . ?
N4 C6 C18 122.0(8) . . ?
C18 C6 C14 122.8(7) . . ?
O14 C8 C4 108.3(6) . . ?
O14 C8 H8A 110.0 . . ?
O14 C8 H8B 110.0 . . ?
C4 C8 H8A 110.0 . . ?
C4 C8 H8B 110.0 . . ?
H8A C8 H8B 108.4 . . ?
N4 C10 H10 119.3 . . ?
N4 C10 C20 121.5(7) . . ?
C20 C10 H10 119.3 . . ?
O10 C12 C1 109.3(6) . . ?
O10 C12 H12A 109.8 . . ?
O10 C12 H12B 109.8 . . ?
C1 C12 H12A 109.8 . . ?
C1 C12 H12B 109.8 . . ?
H12A C12 H12B 108.3 . . ?
O12 C14 C6 110.5(6) . . ?
O12 C14 H14A 109.6 . . ?
O12 C14 H14B 109.6 . . ?
C6 C14 H14A 109.6 . . ?
C6 C14 H14B 109.6 . . ?
H14A C14 H14B 108.1 . . ?
C25 N2 Fe3 130.1(5) . . ?
C25 N2 C13 120.0 . . ?
C13 N2 Fe3 109.7(5) . . ?
N2 C25 H25 120.0 . . ?
N2 C25 C29 120.0 . . ?
C29 C25 H25 120.0 . . ?
C25 C29 H29 120.0 . . ?
C7 C29 C25 120.0 . . ?
C7 C29 H29 120.0 . . ?
C29 C7 H7 120.0 . . ?
C29 C7 C27 120.0 . . ?
C27 C7 H7 120.0 . . ?
C7 C27 H27 120.0 . . ?
C13 C27 C7 120.0 . . ?
C13 C27 H27 120.0 . . ?
C27 C13 N2 120.0 . . ?
C3 C13 N2 115.2(11) . . ?
C3 C13 C27 124.8(11) . . ?
N1 C16 H16 119.1 . . ?
N1 C16 C30 121.9(8) . . ?
C30 C16 H16 119.1 . . ?
C6 C18 H18 120.9 . . ?
C9 C18 C6 118.1(8) . . ?
C9 C18 H18 120.9 . . ?
C10 C20 H20 120.6 . . ?
C9 C20 C10 118.9(8) . . ?
C9 C20 H20 120.6 . . ?
N5 C22 H22 119.6 . . ?
N5 C22 C5 120.8(11) . . ?
C5 C22 H22 119.6 . . ?
N5 C24 C19 116.0(8) . . ?
N5 C24 C11 121.5(10) . . ?
C11 C24 C19 122.6(10) . . ?
C4 C26 H26 121.0 . . ?
C17 C26 C4 118.1(9) . . ?
C17 C26 H26 121.0 . . ?
C15 C28 H28 120.7 . . ?
C17 C28 H28 120.7 . . ?
C17 C28 C15 118.6(8) . . ?
C16 C30 H30 120.7 . . ?
C16 C30 C21 118.5(9) . . ?
C21 C30 H30 120.7 . . ?
N3 C15 C28 121.9(9) . . ?
N3 C15 H15 119.1 . . ?
C28 C15 H15 119.1 . . ?
C1 C2 H2 120.5 . . ?
C21 C2 C1 118.9(9) . . ?
C21 C2 H2 120.5 . . ?
C26 C17 C28 119.8(8) . . ?
C26 C17 H17 120.1 . . ?
C28 C17 H17 120.1 . . ?
C18 C9 H9 119.6 . . ?
C20 C9 C18 120.8(8) . . ?
C20 C9 H9 119.6 . . ?
O24 C19 C24 109.5(8) . . ?
O24 C19 H19A 109.8 . . ?
O24 C19 H19B 109.8 . . ?
C24 C19 H19A 109.8 . . ?
C24 C19 H19B 109.8 . . ?
H19A C19 H19B 108.2 . . ?
C22 C5 H5 119.8 . . ?
C23 C5 C22 120.4(12) . . ?
C23 C5 H5 119.8 . . ?
C30 C21 H21 120.1 . . ?
C2 C21 C30 119.7(9) . . ?
C2 C21 H21 120.1 . . ?
C24 C11 H11 120.6 . . ?
C23 C11 C24 118.7(12) . . ?
C23 C11 H11 120.6 . . ?
C5 C23 C11 119.2(10) . . ?
C5 C23 H23 120.4 . . ?
C11 C23 H23 120.4 . . ?
O22 C3 H3A 107.4 . . ?
O22 C3 H3B 107.4 . . ?
C13 C3 O22 119.7(17) . . ?
C13 C3 H3A 107.4 . . ?
C13 C3 H3B 107.4 . . ?
H3A C3 H3B 106.9 . . ?
O6B C36 H36A 112.5 . . ?
O6B C36 H36B 112.5 . . ?
O6B C36 C31 96(3) . . ?
H36A C36 H36B 110.1 . . ?
C31 C36 H36A 112.5 . . ?
C31 C36 H36B 112.5 . . ?
O22 C37 H37A 109.5 . . ?
O22 C37 H37B 109.5 . . ?
O22 C37 H37C 109.5 . . ?
H37A C37 H37B 109.5 . . ?
H37A C37 H37C 109.5 . . ?
H37B C37 H37C 109.5 . . ?
C33 C38 H38 120.0 . . ?
C33 C38 C34 120.0 . . ?
C34 C38 H38 120.0 . . ?
C38 C33 H33 120.0 . . ?
N32 C33 C38 120.0 . . ?
N32 C33 H33 120.0 . . ?
C33 N32 Fe3 130.4(8) . . ?
C33 N32 C31 120.0 . . ?
C31 N32 Fe3 109.5(8) . . ?
N32 C31 C36 122.8(10) . . ?
C35 C31 C36 117.2(10) . . ?
C35 C31 N32 120.0 . . ?
C31 C35 H35 120.0 . . ?
C34 C35 C31 120.0 . . ?
C34 C35 H35 120.0 . . ?
C38 C34 H34 120.0 . . ?
C35 C34 C38 120.0 . . ?
C35 C34 H34 120.0 . . ?
Fe1 O6A Fe4 92(3) . 3_666 ?
Fe1 O6A H6A 121.1 . . ?
Fe4 O6A H6A 121.1 3_666 . ?
Fe3 O6A Fe1 99.8(3) . . ?
Fe3 O6A Fe4 95(3) . 3_666 ?
Fe3 O6A H6A 121.1 . . ?

loop_
_geom_bond_atom_site_label_1
_geom_bond_atom_site_label_2
_geom_bond_distance
_geom_bond_site_symmetry_2
_geom_bond_publ_flag
Y1 Fe1 3.4011(12) . ?
Y1 Fe4 3.4975(11) 3_666 ?
Y1 Fe4 3.4900(12) . ?
Y1 Fe2 3.3869(15) 3_666 ?
Y1 O1 2.493(4) . ?
Y1 O4 2.373(5) 3_666 ?
Y1 O31 2.310(4) 3_666 ?
Y1 O12 2.279(5) . ?
Y1 O32 2.313(5) 3_666 ?
Y1 O18 2.325(5) . ?
Y1 O20 2.417(5) . ?
Y1 O13 2.426(6) . ?
Fe1 O1 1.901(5) . ?
Fe1 O6B 2.090(7) . ?
Fe1 O10 1.976(5) . ?
Fe1 O12 1.950(5) . ?
Fe1 N1 2.115(6) . ?
Fe1 N4 2.144(6) . ?
Fe1 O6A 2.091(7) . ?
Fe4 Fe4 2.923(2) 3_666 ?
Fe4 O1 1.972(5) . ?
Fe4 O1 2.031(5) 3_666 ?
Fe4 O4 2.066(4) 3_666 ?
Fe4 O6B 2.15(9) 3_666 ?
Fe4 O31 1.937(5) . ?
Fe4 O14 1.964(5) . ?
Fe4 O6A 2.23(9) 3_666 ?
Fe2 O4 1.998(5) . ?
Fe2 O14 1.980(5) 3_666 ?
Fe2 O32 1.921(5) . ?
Fe2 O24 2.008(6) . ?
Fe2 N5 2.155(6) . ?
Fe2 N3 2.173(6) 3_666 ?
Fe3 O4 1.947(5) . ?
Fe3 O6B 2.102(7) . ?
Fe3 O10 2.013(5) . ?
Fe3 O22 1.887(6) . ?
Fe3 O24 2.071(5) . ?
Fe3 N2 2.184(7) . ?
Fe3 N32 1.934(9) . ?
Fe3 O6A 2.103(7) . ?
Cl1 O25 1.421(6) . ?
Cl1 O2 1.385(6) . ?
Cl1 O17 1.472(7) . ?
Cl1 O19 1.369(8) . ?
Cl3 O7 1.414(6) . ?
Cl3 O15 1.425(6) . ?
Cl3 O9 1.405(7) . ?
Cl3 O5 1.446(9) . ?
Cl2 O21 1.415(11) . ?
Cl2 O11 1.399(12) . ?
Cl2 O23 1.423(12) . ?
Cl2 O3 1.414(17) . ?
O6B C36 1.41(6) . ?
O31 H31 0.9500 . ?
O10 C12 1.417(9) . ?
O12 C14 1.408(8) . ?
O14 C8 1.425(9) . ?
O32 H32 0.9500 . ?
O18 H18A 0.8701 . ?
O18 H18B 0.8700 . ?
O20 H20A 0.8969 . ?
O20 H20B 0.8965 . ?
O22 C3 1.50(2) . ?
O22 C37 1.33(2) . ?
O24 C19 1.428(10) . ?
N1 C1 1.335(9) . ?
N1 C16 1.357(9) . ?
O13 H13A 0.8797 . ?
O13 H13B 0.8797 . ?
N4 C6 1.348(9) . ?
N4 C10 1.349(9) . ?
N5 C22 1.339(11) . ?
N5 C24 1.329(12) . ?
N3 C4 1.317(10) . ?
N3 C15 1.337(9) . ?
C1 C12 1.508(10) . ?
C1 C2 1.380(11) . ?
C4 C8 1.502(10) . ?
C4 C26 1.403(11) . ?
C6 C14 1.504(11) . ?
C6 C18 1.383(11) . ?
C8 H8A 0.9900 . ?
C8 H8B 0.9900 . ?
C10 H10 0.9500 . ?
C10 C20 1.385(11) . ?
C12 H12A 0.9900 . ?
C12 H12B 0.9900 . ?
C14 H14A 0.9900 . ?
C14 H14B 0.9900 . ?
N2 C25 1.3900 . ?
N2 C13 1.3900 . ?
C25 H25 0.9500 . ?
C25 C29 1.3900 . ?
C29 H29 0.9500 . ?
C29 C7 1.3900 . ?
C7 H7 0.9500 . ?
C7 C27 1.3900 . ?
C27 H27 0.9500 . ?
C27 C13 1.3900 . ?
C13 C3 1.33(2) . ?
C16 H16 0.9500 . ?
C16 C30 1.370(12) . ?
C18 H18 0.9500 . ?
C18 C9 1.371(13) . ?
C20 H20 0.9500 . ?
C20 C9 1.356(13) . ?
C22 H22 0.9500 . ?
C22 C5 1.401(13) . ?
C24 C19 1.509(14) . ?
C24 C11 1.411(13) . ?
C26 H26 0.9500 . ?
C26 C17 1.367(12) . ?
C28 H28 0.9500 . ?
C28 C15 1.384(12) . ?
C28 C17 1.376(14) . ?
C30 H30 0.9500 . ?
C30 C21 1.386(13) . ?
C15 H15 0.9500 . ?
C2 H2 0.9500 . ?
C2 C21 1.378(13) . ?
C17 H17 0.9500 . ?
C9 H9 0.9500 . ?
C19 H19A 0.9900 . ?
C19 H19B 0.9900 . ?
C5 H5 0.9500 . ?
C5 C23 1.346(18) . ?
C21 H21 0.9500 . ?
C11 H11 0.9500 . ?
C11 C23 1.376(18) . ?
C23 H23 0.9500 . ?
C3 H3A 0.9900 . ?
C3 H3B 0.9900 . ?
C36 H36A 0.9900 . ?
C36 H36B 0.9900 . ?
C36 C31 1.70(2) . ?
C37 H37A 0.9800 . ?
C37 H37B 0.9800 . ?
C37 H37C 0.9800 . ?
C38 H38 0.9500 . ?
C38 C33 1.3900 . ?
C38 C34 1.3900 . ?
C33 H33 0.9500 . ?
C33 N32 1.3900 . ?
N32 C31 1.3900 . ?
C31 C35 1.3900 . ?
C35 H35 0.9500 . ?
C35 C34 1.3900 . ?
C34 H34 0.9500 . ?
O6A H6A 1.0000 . ?

loop_
_geom_hbond_atom_site_label_D
_geom_hbond_atom_site_label_H
_geom_hbond_atom_site_label_A
_geom_hbond_distance_DH
_geom_hbond_distance_HA
_geom_hbond_distance_DA
_geom_hbond_angle_DHA
_geom_hbond_site_symmetry_A
_geom_hbond_publ_flag
O18 H18A O22 0.87 1.77 2.612(8) 162.1 3_666 yes
O18 H18B O9 0.87 2.03 2.818(8) 149.5 1_545 yes

loop_
_geom_torsion_atom_site_label_1
_geom_torsion_atom_site_label_2
_geom_torsion_atom_site_label_3
_geom_torsion_atom_site_label_4
_geom_torsion
_geom_torsion_site_symmetry_1
_geom_torsion_site_symmetry_2
_geom_torsion_site_symmetry_3
_geom_torsion_site_symmetry_4
_geom_torsion_publ_flag
Y1 O12 C14 C6 -176.6(4) . . . . ?
Fe1 O6B C36 C31 83(3) . . . . ?
Fe1 O10 C12 C1 -18.1(7) . . . . ?
Fe1 O12 C14 C6 -6.6(8) . . . . ?
Fe1 N1 C1 C12 1.8(8) . . . . ?
Fe1 N1 C1 C2 -178.3(6) . . . . ?
Fe1 N1 C16 C30 179.2(6) . . . . ?
Fe1 N4 C6 C14 0.3(8) . . . . ?
Fe1 N4 C6 C18 -179.8(6) . . . . ?
Fe1 N4 C10 C20 179.9(6) . . . . ?
Fe4 O6B C36 C31 -155.2(6) 3_666 . . . ?
Fe4 O14 C8 C4 175.3(5) . . . . ?
Fe2 O14 C8 C4 -14.8(8) 3_666 . . . ?
Fe2 O24 C19 C24 -31.0(9) . . . . ?
Fe2 N5 C22 C5 -179.9(6) . . . . ?
Fe2 N5 C24 C19 -1.4(9) . . . . ?
Fe2 N5 C24 C11 179.6(7) . . . . ?
Fe2 N3 C4 C8 -2.1(10) 3_666 . . . ?
Fe2 N3 C4 C26 177.7(7) 3_666 . . . ?
Fe2 N3 C15 C28 -178.3(7) 3_666 . . . ?
Fe3 O6B C36 C31 -37(3) . . . . ?
Fe3 O10 C12 C1 -169.4(4) . . . . ?
Fe3 O22 C3 C13 -10.6(19) . . . . ?
Fe3 O24 C19 C24 83.6(7) . . . . ?
Fe3 N2 C25 C29 174.8(8) . . . . ?
Fe3 N2 C13 C27 -175.8(6) . . . . ?
Fe3 N2 C13 C3 4.4(12) . . . . ?
Fe3 N32 C31 C36 1.6(11) . . . . ?
Fe3 N32 C31 C35 -177.3(8) . . . . ?
O4 Fe3 O22 C3 178.4(9) . . . . ?
O4 Fe3 O22 C37 -175.1(19) . . . . ?
O6B C36 C31 N32 24.0(18) . . . . ?
O6B C36 C31 C35 -157.2(15) . . . . ?
O10 Fe3 O22 C3 -83.1(9) . . . . ?
O10 Fe3 O22 C37 -76.6(19) . . . . ?
O24 Fe3 O22 C3 95.5(9) . . . . ?
O24 Fe3 O22 C37 102.0(19) . . . . ?
N1 C1 C12 O10 9.7(9) . . . . ?
N1 C1 C2 C21 -0.8(13) . . . . ?
N1 C16 C30 C21 -0.9(13) . . . . ?
N4 C6 C14 O12 3.6(9) . . . . ?
N4 C6 C18 C9 -1.4(13) . . . . ?
N4 C10 C20 C9 2.1(13) . . . . ?
N5 C22 C5 C23 0.1(14) . . . . ?
N5 C24 C19 O24 20.2(11) . . . . ?
N5 C24 C11 C23 0.6(14) . . . . ?
N3 C4 C8 O14 10.1(10) . . . . ?
N3 C4 C26 C17 0.4(14) . . . . ?
C1 N1 C16 C30 -0.8(11) . . . . ?
C1 C2 C21 C30 -0.9(14) . . . . ?
C4 N3 C15 C28 -1.8(12) . . . . ?
C4 C26 C17 C28 -0.6(15) . . . . ?
C6 N4 C10 C20 -2.9(11) . . . . ?
C6 C18 C9 C20 0.6(14) . . . . ?
C8 C4 C26 C17 -179.8(9) . . . . ?
C10 N4 C6 C14 -177.3(7) . . . . ?
C10 N4 C6 C18 2.6(11) . . . . ?
C10 C20 C9 C18 -0.9(14) . . . . ?
C12 C1 C2 C21 179.0(8) . . . . ?
C14 C6 C18 C9 178.4(8) . . . . ?
N2 Fe3 O22 C3 9.3(9) . . . . ?
N2 C25 C29 C7 0.0 . . . . ?
N2 C13 C3 O22 3.3(19) . . . . ?
C25 N2 C13 C27 0.0 . . . . ?
C25 N2 C13 C3 -179.8(13) . . . . ?
C25 C29 C7 C27 0.0 . . . . ?
C29 C7 C27 C13 0.0 . . . . ?
C7 C27 C13 N2 0.0 . . . . ?
C7 C27 C13 C3 179.8(14) . . . . ?
C27 C13 C3 O22 -176.5(9) . . . . ?
C13 N2 C25 C29 0.0 . . . . ?
C16 N1 C1 C12 -178.2(7) . . . . ?
C16 N1 C1 C2 1.7(11) . . . . ?
C16 C30 C21 C2 1.7(14) . . . . ?
C18 C6 C14 O12 -176.2(7) . . . . ?
C22 N5 C24 C19 179.2(7) . . . . ?
C22 N5 C24 C11 0.2(12) . . . . ?
C22 C5 C23 C11 0.8(16) . . . . ?
C24 N5 C22 C5 -0.6(12) . . . . ?
C24 C11 C23 C5 -1.2(15) . . . . ?
C26 C4 C8 O14 -169.7(8) . . . . ?
C15 N3 C4 C8 -179.0(8) . . . . ?
C15 N3 C4 C26 0.8(13) . . . . ?
C15 C28 C17 C26 -0.4(14) . . . . ?
C2 C1 C12 O10 -170.2(7) . . . . ?
C17 C28 C15 N3 1.6(14) . . . . ?
C19 C24 C11 C23 -178.3(9) . . . . ?
C11 C24 C19 O24 -160.8(8) . . . . ?
C36 C31 C35 C34 -178.9(12) . . . . ?
C38 C33 N32 Fe3 176.6(10) . . . . ?
C38 C33 N32 C31 0.0 . . . . ?
C33 C38 C34 C35 0.0 . . . . ?
C33 N32 C31 C36 178.8(13) . . . . ?
C33 N32 C31 C35 0.0 . . . . ?
N32 Fe3 O22 C37 15.1(19) . . . . ?
N32 C31 C35 C34 0.0 . . . . ?
C31 C35 C34 C38 0.0 . . . . ?
C34 C38 C33 N32 0.0 . . . . ?

loop_
_platon_squeeze_void_nr
_platon_squeeze_void_average_x
_platon_squeeze_void_average_y
_platon_squeeze_void_average_z
_platon_squeeze_void_volume
_platon_squeeze_void_count_electrons
_platon_squeeze_void_content
1 0.500 0.000 0.000 329 82 ' '
2 1.000 0.500 0.500 328 82 ' '
